data_7110442
loop_
_publ_author_name
'Goga, M.'
'Seshadri, R.'
'Ksenofontov, V.'
'G\"utlich, P.'
'Tremel, W.'

_publ_section_title
;
 Ln2Ti2S2O5 (Ln = Nd, Pr, Sm): a novel series of defective
 Ruddlesden--Popper phases
;
_journal_issue 11
_journal_name_full 'Chemical Communications'
_journal_page_first 979
_journal_paper_doi 10.1039/a809737b
_journal_year 1999
_chemical_formula_sum 'O5 Pr2 S2 Ti2'
_chemical_formula_weight 521.74
_chemical_name_systematic
; 
 ? 
;
_space_group_IT_number 139
_symmetry_cell_setting tetragonal
_symmetry_space_group_name_Hall '-I 4 2'
_symmetry_space_group_name_H-M 'I 4/m m m'
_atom_sites_solution_hydrogens geom
_atom_sites_solution_primary direct
_atom_sites_solution_secondary difmap
_audit_creation_method SHELXL
_cell_angle_alpha 90.00
_cell_angle_beta 90.00
_cell_angle_gamma 90.00
_cell_formula_units_Z 2
_cell_length_a 3.8710(10)
_cell_length_b 3.8710(10)
_cell_length_c 23.036(5)
_cell_measurement_reflns_used 25
_cell_measurement_temperature 293(2)
_cell_measurement_theta_max 35
_cell_measurement_theta_min 15
_cell_volume 345.19(15)
_computing_cell_refinement 'P21 data collection programs'
_computing_data_collection 'P21 data collections programs'
_computing_data_reduction 'SHELXTL (Siemens, 1986)'
_computing_molecular_graphics Diamond
_computing_structure_refinement 'SHELXL-93 (Sheldrick, 1993)'
_computing_structure_solution 'SHELXS-86 (Sheldrick, 1990)'
_diffrn_ambient_temperature 293(2)
_diffrn_measurement_device 'P21 four-circle diffractometer'
_diffrn_measurement_method theta-2theta
_diffrn_radiation_monochromator graphite
_diffrn_radiation_source 'fine-focus sealed tube'
_diffrn_radiation_type MoK\a
_diffrn_radiation_wavelength 0.71073
_diffrn_reflns_av_R_equivalents 0.0365
_diffrn_reflns_av_sigmaI/netI 0.0263
_diffrn_reflns_limit_h_max 4
_diffrn_reflns_limit_h_min -6
_diffrn_reflns_limit_k_max 6
_diffrn_reflns_limit_k_min 0
_diffrn_reflns_limit_l_max 36
_diffrn_reflns_limit_l_min -36
_diffrn_reflns_number 764
_diffrn_reflns_theta_max 35.08
_diffrn_reflns_theta_min 5.34
_diffrn_standards_decay_% 0
_diffrn_standards_interval_count 97
_diffrn_standards_number 3
_exptl_absorpt_coefficient_mu 16.656
_exptl_absorpt_correction_T_max 0.99
_exptl_absorpt_correction_T_min 0.52
_exptl_absorpt_correction_type 'Semi-empirical from psi-scans'
_exptl_crystal_colour red-brown
_exptl_crystal_density_diffrn 5.020
_exptl_crystal_description block
_exptl_crystal_F_000 468
_exptl_crystal_size_max 0.3
_exptl_crystal_size_mid 0.1
_exptl_crystal_size_min 0.1
_refine_diff_density_max 8.268
_refine_diff_density_min -1.753
_refine_diff_density_rms 0.382
_refine_ls_extinction_coef 0.0023(8)
_refine_ls_extinction_expression Fc^*^=kFc[1+0.001xFc^2^\l^3^/sin(2\q)]^-1/4^
_refine_ls_extinction_method SHELXL
_refine_ls_goodness_of_fit_all 1.195
_refine_ls_goodness_of_fit_obs 1.208
_refine_ls_matrix_type full
_refine_ls_number_parameters 17
_refine_ls_number_reflns 243
_refine_ls_number_restraints 0
_refine_ls_restrained_S_all 1.195
_refine_ls_restrained_S_obs 1.208
_refine_ls_R_factor_all 0.0307
_refine_ls_R_factor_obs 0.0291
_refine_ls_shift/esd_max 0.000
_refine_ls_shift/esd_mean 0.000
_refine_ls_structure_factor_coef Fsqd
_refine_ls_weighting_details 'w=1/[\s^2^(Fo^2^)+(0.0335P)^2^+4.5035P] where P=(Fo^2^+2Fc^2^)/3'
_refine_ls_weighting_scheme calc
_refine_ls_wR_factor_all 0.0696
_refine_ls_wR_factor_obs 0.0686
_reflns_number_observed 232
_reflns_number_total 243
_reflns_observed_criterion >2sigma(I)
_cod_data_source_file 809737bsup1.cif
_cod_data_source_block okay3
_cod_depositor_comments
;
The following automatic conversions were performed:

'_refine_ls_weighting_scheme' value 'calc
w=1/[\s^2^(Fo^2^)+(0.0335P)^2^+4.5035P] where P=(Fo^2^+2Fc^2^)/3' was
changed to 'calc'. New tag '_refine_ls_weighting_details' was
created. The value of the new tag was set to
'w=1/[\s^2^(Fo^2^)+(0.0335P)^2^+4.5035P] where P=(Fo^2^+2Fc^2^)/3'.

Automatic conversion script
Id: cif_fix_values 3143 2015-03-26 13:38:13Z robertas 
;
_cod_original_sg_symbol_H-M I4/mmm
_cod_database_code 7110442

loop_
_symmetry_equiv_pos_as_xyz
'x, y, z'
'-x, -y, z'
'-y, x, z'
'y, -x, z'
'-x, y, -z'
'x, -y, -z'
'y, x, -z'
'-y, -x, -z'
'x+1/2, y+1/2, z+1/2'
'-x+1/2, -y+1/2, z+1/2'
'-y+1/2, x+1/2, z+1/2'
'y+1/2, -x+1/2, z+1/2'
'-x+1/2, y+1/2, -z+1/2'
'x+1/2, -y+1/2, -z+1/2'
'y+1/2, x+1/2, -z+1/2'
'-y+1/2, -x+1/2, -z+1/2'
'-x, -y, -z'
'x, y, -z'
'y, -x, -z'
'-y, x, -z'
'x, -y, z'
'-x, y, z'
'-y, -x, z'
'y, x, z'
'-x+1/2, -y+1/2, -z+1/2'
'x+1/2, y+1/2, -z+1/2'
'y+1/2, -x+1/2, -z+1/2'
'-y+1/2, x+1/2, -z+1/2'
'x+1/2, -y+1/2, z+1/2'
'-x+1/2, y+1/2, z+1/2'
'-y+1/2, -x+1/2, z+1/2'
'y+1/2, x+1/2, z+1/2'

loop_
_atom_site_aniso_label
_atom_site_aniso_U_11
_atom_site_aniso_U_22
_atom_site_aniso_U_33
_atom_site_aniso_U_23
_atom_site_aniso_U_13
_atom_site_aniso_U_12
Pr 0.0065(2) 0.0065(2) 0.0091(3) 0.000 0.000 0.000
Ti 0.0093(5) 0.0093(5) 0.0076(8) 0.000 0.000 0.000
S 0.0083(6) 0.0083(6) 0.0122(11) 0.000 0.000 0.000
O1 0.011(2) 0.009(2) 0.010(2) 0.000 0.000 0.000
O2 0.022(4) 0.022(4) 0.008(5) 0.000 0.000 0.000

loop_
_atom_site_label
_atom_site_type_symbol
_atom_site_fract_x
_atom_site_fract_y
_atom_site_fract_z
_atom_site_U_iso_or_equiv
_atom_site_thermal_displace_type
_atom_site_occupancy
_atom_site_calc_flag
_atom_site_refinement_flags
Pr Pr 0.0000 0.0000 0.33434(3) 0.0074(2) Uani 1 d S
Ti Ti 0.0000 0.0000 0.07796(9) 0.0087(3) Uani 1 d S
S S 0.0000 0.0000 0.20301(12) 0.0096(5) Uani 1 d S
O1 O 0.0000 0.5000 0.0967(2) 0.0098(9) Uani 1 d S
O2 O 0.0000 0.0000 0.0000 0.017(3) Uani 1 d S

loop_
_atom_type_symbol
_atom_type_description
_atom_type_scat_dispersion_real
_atom_type_scat_dispersion_imag
_atom_type_scat_source
O O 0.0106 0.0060 'International Tables Vol C Tables 4.2.6.8 and 6.1.1.4'
S S 0.1246 0.1234 'International Tables Vol C Tables 4.2.6.8 and 6.1.1.4'
Ti Ti 0.2776 0.4457 'International Tables Vol C Tables 4.2.6.8 and 6.1.1.4'
Pr Pr -0.2180 2.8214 'International Tables Vol C Tables 4.2.6.8 and 6.1.1.4'

loop_
_geom_angle_atom_site_label_1
_geom_angle_atom_site_label_2
_geom_angle_atom_site_label_3
_geom_angle
_geom_angle_site_symmetry_1
_geom_angle_site_symmetry_3
O1 Pr O1 66.25(11) 27_455 25
O1 Pr O1 101.2(2) 27_455 27_445
O1 Pr O1 66.25(11) 25 27_445
O1 Pr O1 66.25(11) 27_455 25_455
O1 Pr O1 101.2(2) 25 25_455
O1 Pr O1 66.25(11) 27_445 25_455
O1 Pr S 135.37(5) 27_455 25_445
O1 Pr S 135.37(5) 25 25_445
O1 Pr S 70.67(8) 27_445 25_445
O1 Pr S 70.67(8) 25_455 25_445
O1 Pr S 70.67(8) 27_455 25
O1 Pr S 70.67(8) 25 25
O1 Pr S 135.37(5) 27_445 25
O1 Pr S 135.37(5) 25_455 25
S Pr S 145.10(11) 25_445 25
O1 Pr S 70.67(8) 27_455 25_455
O1 Pr S 135.37(5) 25 25_455
O1 Pr S 135.37(5) 27_445 25_455
O1 Pr S 70.67(8) 25_455 25_455
S Pr S 84.84(3) 25_445 25_455
S Pr S 84.84(3) 25 25_455
O1 Pr S 135.37(5) 27_455 25_545
O1 Pr S 70.67(8) 25 25_545
O1 Pr S 70.67(8) 27_445 25_545
O1 Pr S 135.37(5) 25_455 25_545
S Pr S 84.84(3) 25_445 25_545
S Pr S 84.84(3) 25 25_545
S Pr S 145.10(11) 25_455 25_545
O1 Pr S 129.40(10) 27_455 .
O1 Pr S 129.40(10) 25 .
O1 Pr S 129.40(10) 27_445 .
O1 Pr S 129.40(10) 25_455 .
S Pr S 72.55(6) 25_445 .
S Pr S 72.55(6) 25 .
S Pr S 72.55(6) 25_455 .
S Pr S 72.55(6) 25_545 .
O1 Pr Ti 35.26(2) 27_455 25
O1 Pr Ti 35.26(2) 25 25
O1 Pr Ti 93.60(9) 27_445 25
O1 Pr Ti 93.60(9) 25_455 25
S Pr Ti 161.02(7) 25_445 25
S Pr Ti 53.88(6) 25 25
S Pr Ti 100.26(3) 25_455 25
S Pr Ti 100.26(3) 25_545 25
S Pr Ti 126.43(3) . 25
O1 Pr Ti 93.60(9) 27_455 25_545
O1 Pr Ti 35.26(2) 25 25_545
O1 Pr Ti 35.26(2) 27_445 25_545
O1 Pr Ti 93.60(9) 25_455 25_545
S Pr Ti 100.26(3) 25_445 25_545
S Pr Ti 100.26(3) 25 25_545
S Pr Ti 161.02(7) 25_455 25_545
S Pr Ti 53.88(6) 25_545 25_545
S Pr Ti 126.43(3) . 25_545
Ti Pr Ti 69.35(3) 25 25_545
O1 Pr Ti 35.26(2) 27_455 25_455
O1 Pr Ti 93.60(9) 25 25_455
O1 Pr Ti 93.60(9) 27_445 25_455
O1 Pr Ti 35.26(2) 25_455 25_455
S Pr Ti 100.26(3) 25_445 25_455
S Pr Ti 100.26(3) 25 25_455
S Pr Ti 53.88(6) 25_455 25_455
S Pr Ti 161.02(7) 25_545 25_455
S Pr Ti 126.43(3) . 25_455
Ti Pr Ti 69.35(3) 25 25_455
Ti Pr Ti 107.14(6) 25_545 25_455
O2 Ti O1 102.5(2) . 3_655
O2 Ti O1 102.5(2) . .
O1 Ti O1 87.30(7) 3_655 .
O2 Ti O1 102.5(2) . 3
O1 Ti O1 154.9(3) 3_655 3
O1 Ti O1 87.30(7) . 3
O2 Ti O1 102.5(2) . 1_545
O1 Ti O1 87.30(7) 3_655 1_545
O1 Ti O1 154.9(3) . 1_545
O1 Ti O1 87.30(7) 3 1_545
O2 Ti S 180.0 . .
O1 Ti S 77.5(2) 3_655 .
O1 Ti S 77.5(2) . .
O1 Ti S 77.5(2) 3 .
O1 Ti S 77.5(2) 1_545 .
O2 Ti Pr 126.43(3) . 25
O1 Ti Pr 46.82(10) 3_655 25
O1 Ti Pr 46.82(10) . 25
O1 Ti Pr 115.24(13) 3 25
O1 Ti Pr 115.24(13) 1_545 25
S Ti Pr 53.57(3) . 25
O2 Ti Pr 126.43(3) . 25_455
O1 Ti Pr 115.24(13) 3_655 25_455
O1 Ti Pr 46.82(10) . 25_455
O1 Ti Pr 46.82(10) 3 25_455
O1 Ti Pr 115.24(13) 1_545 25_455
S Ti Pr 53.57(3) . 25_455
Pr Ti Pr 69.35(3) 25 25_455
O2 Ti Pr 126.43(3) . 25_545
O1 Ti Pr 46.82(10) 3_655 25_545
O1 Ti Pr 115.24(13) . 25_545
O1 Ti Pr 115.24(13) 3 25_545
O1 Ti Pr 46.82(10) 1_545 25_545
S Ti Pr 53.57(3) . 25_545
Pr Ti Pr 69.35(3) 25 25_545
Pr Ti Pr 107.14(6) 25_455 25_545
O2 Ti Pr 126.43(3) . 25_445
O1 Ti Pr 115.24(13) 3_655 25_445
O1 Ti Pr 115.24(13) . 25_445
O1 Ti Pr 46.82(10) 3 25_445
O1 Ti Pr 46.82(10) 1_545 25_445
S Ti Pr 53.57(3) . 25_445
Pr Ti Pr 107.14(6) 25 25_445
Pr Ti Pr 69.35(3) 25_455 25_445
Pr Ti Pr 69.35(3) 25_545 25_445
Pr S Pr 145.10(11) 25_445 25
Pr S Pr 84.84(3) 25_445 25_455
Pr S Pr 84.84(3) 25 25_455
Pr S Pr 84.84(3) 25_445 25_545
Pr S Pr 84.84(3) 25 25_545
Pr S Pr 145.10(11) 25_455 25_545
Pr S Ti 72.55(6) 25_445 .
Pr S Ti 72.55(6) 25 .
Pr S Ti 72.55(6) 25_455 .
Pr S Ti 72.55(6) 25_545 .
Pr S Pr 107.45(6) 25_445 .
Pr S Pr 107.45(6) 25 .
Pr S Pr 107.45(6) 25_455 .
Pr S Pr 107.45(6) 25_545 .
Ti S Pr 180.0 . .
Ti O1 Ti 154.9(3) . 1_565
Ti O1 Pr 97.92(9) . 25
Ti O1 Pr 97.92(9) 1_565 25
Ti O1 Pr 97.92(9) . 25_455
Ti O1 Pr 97.92(9) 1_565 25_455
Pr O1 Pr 101.2(2) 25 25_455
Ti O2 Ti 180.0 . 17

loop_
_geom_bond_atom_site_label_1
_geom_bond_atom_site_label_2
_geom_bond_distance
_geom_bond_site_symmetry_2
Pr O1 2.505(4) 27_455
Pr O1 2.505(4) 25
Pr O1 2.505(4) 27_445
Pr O1 2.505(4) 25_455
Pr S 2.8692(11) 25_445
Pr S 2.8692(11) 25
Pr S 2.8692(11) 25_455
Pr S 2.8692(11) 25_545
Pr S 3.025(3) .
Pr Ti 3.4021(14) 25
Pr Ti 3.4021(14) 25_545
Pr Ti 3.4021(14) 25_455
Ti O2 1.796(2) .
Ti O1 1.9828(14) 3_655
Ti O1 1.9828(14) .
Ti O1 1.9828(14) 3
Ti O1 1.9828(14) 1_545
Ti S 2.881(3) .
Ti Pr 3.4021(14) 25
Ti Pr 3.4021(14) 25_455
Ti Pr 3.4021(14) 25_545
Ti Pr 3.4021(14) 25_445
S Pr 2.8692(11) 25_445
S Pr 2.8692(11) 25
S Pr 2.8692(11) 25_455
S Pr 2.8692(11) 25_545
O1 Ti 1.9828(14) 1_565
O1 Pr 2.505(4) 25
O1 Pr 2.505(4) 25_455
O2 Ti 1.796(2) 17
